data_7713326
loop_
_publ_author_name
'Dutta, Biswarup'
'Guizouarn, Thierry'
'Pointillart, Fabrice'
'Kotrle, Kamil'
'Herchel, Radovan'
'Ray, Debashis'

_publ_section_title
;
 Lanthanoid Coordination Prompts Unusually Distorted Pseudo-Octahedral
 NiII Coordination in Heterodinuclear Ni-Ln Complexes: Synthesis,
 Structure and Understanding of Magnetic Behaviour through Experiment and
 Computation
;
_journal_name_full 'Dalton Transactions'
_journal_paper_doi 10.1039/D3DT01387A
_journal_year 2023
_chemical_formula_moiety 'C30 H28 Er N5 Ni O13 S2, 0.5(O)'
_chemical_formula_sum 'C30 H28 Er N5 Ni O13.5 S2'
_chemical_formula_weight 964.645
_space_group_crystal_system monoclinic
_space_group_IT_number 14
_space_group_name_Hall '-P 2yn'
_space_group_name_H-M_alt 'P 1 21/n 1'
_atom_sites_solution_hydrogens geom
_audit_creation_date 2022-03-09
_audit_creation_method
;
Olex2 1.2
(compiled 2018.05.29 svn.r3508 for OlexSys, GUI svn.r5506)
;
_audit_update_record
;
2023-02-08 deposited with the CCDC.	2023-06-30 downloaded from the CCDC.
;
_cell_angle_alpha 90
_cell_angle_beta 92.063(5)
_cell_angle_gamma 90
_cell_formula_units_Z 4
_cell_length_a 9.1700(7)
_cell_length_b 21.0171(14)
_cell_length_c 18.8670(12)
_cell_measurement_reflns_used 9929
_cell_measurement_temperature 296(2)
_cell_measurement_theta_max 25.000
_cell_measurement_theta_min 2.369
_cell_volume 3633.8(4)
_computing_cell_refinement 'SAINT V8.38A (?, 2016)'
_computing_data_reduction 'SAINT V8.38A (?, 2016)'
_computing_molecular_graphics 'Olex2 (Dolomanov et al., 2009)'
_computing_publication_material 'Olex2 (Dolomanov et al., 2009)'
_computing_structure_refinement 'XL (Sheldrick, 2008)'
_computing_structure_solution 'SHELXT 2014/5 (Sheldrick, 2014)'
_diffrn_ambient_temperature 296.15
_diffrn_measured_fraction_theta_full 0.996
_diffrn_measured_fraction_theta_max 0.996
_diffrn_measurement_device_type 'CCD area detector'
_diffrn_measurement_method '\f and \w scans'
_diffrn_radiation_type MoK\a
_diffrn_radiation_wavelength 0.71073
_diffrn_reflns_av_R_equivalents 0.0291
_diffrn_reflns_av_unetI/netI 0.0210
_diffrn_reflns_Laue_measured_fraction_full 0.996
_diffrn_reflns_Laue_measured_fraction_max 0.996
_diffrn_reflns_limit_h_max 10
_diffrn_reflns_limit_h_min -10
_diffrn_reflns_limit_k_max 24
_diffrn_reflns_limit_k_min -23
_diffrn_reflns_limit_l_max 22
_diffrn_reflns_limit_l_min -22
_diffrn_reflns_number 31960
_diffrn_reflns_point_group_measured_fraction_full 0.996
_diffrn_reflns_point_group_measured_fraction_max 0.996
_diffrn_reflns_theta_full 25.026
_diffrn_reflns_theta_max 25.026
_diffrn_reflns_theta_min 2.425
_diffrn_source 'fine focus sealed tube'
_exptl_absorpt_coefficient_mu 2.998
_exptl_absorpt_correction_T_max 0.7452
_exptl_absorpt_correction_T_min 0.5205
_exptl_absorpt_correction_type multi-scan
_exptl_absorpt_process_details
;
SADABS-2016/2 (Bruker,2016/2) was used for absorption correction.
wR2(int) was 0.1264 before and 0.0447 after correction.
The Ratio of minimum to maximum transmission is 0.6985.
The \l/2 correction factor is Not present.
;
_exptl_crystal_colour Green
_exptl_crystal_density_diffrn 1.763
_exptl_crystal_description block
_exptl_crystal_F_000 1916.0
_refine_diff_density_max 0.893
_refine_diff_density_min -0.508
_refine_diff_density_rms 0.066
_refine_ls_extinction_method none
_refine_ls_goodness_of_fit_ref 1.041
_refine_ls_hydrogen_treatment constr
_refine_ls_matrix_type full
_refine_ls_number_parameters 482
_refine_ls_number_reflns 6390
_refine_ls_number_restraints 0
_refine_ls_restrained_S_all 1.041
_refine_ls_R_factor_all 0.0308
_refine_ls_R_factor_gt 0.0238
_refine_ls_shift/su_max 0.003
_refine_ls_shift/su_mean 0.000
_refine_ls_structure_factor_coef Fsqd
_refine_ls_weighting_details 'w=1/[\s^2^(Fo^2^)+(0.0322P)^2^+3.7661P] where P=(Fo^2^+2Fc^2^)/3'
_refine_ls_weighting_scheme calc
_refine_ls_wR_factor_gt 0.0632
_refine_ls_wR_factor_ref 0.0690
_reflns_Friedel_coverage 0.000
_reflns_number_gt 5473
_reflns_number_total 6412
_reflns_threshold_expression 'I > 2\s(I)'
_cod_data_source_file d3dt01387a2.cif
_cod_data_source_block biswarup_0m_a_CCDC1
_cod_original_formula_sum 'C30 H28 Er N5 Ni O13 S2, 0.5(O)'
_cod_database_code 7713326
_shelx_shelxl_version_number 2018/3
_shelx_space_group_comment
;
The symmetry employed for this shelxl refinement is uniquely defined
by the following loop, which should always be used as a source of
symmetry information in preference to the above space-group names.
They are only intended as comments.
;
_olex2_refinement_description
;
1. Fixed Uiso
 At 1.2 times of:
  All C(H) groups
 At 1.5 times of:
  All C(H,H,H) groups
2. Others
 Fixed Sof: O1W(0.5)
3.a Aromatic/amide H refined with riding coordinates:
 C23(H23), C7(H7), C20(H20), C10(H10), C25(H25), C18(H18), C28(H28), C13(H13),
 C19(H19), C3(H3), C11(H11), C5(H5), C4(H4), C12(H12), C27(H27), C26(H26)
3.b Idealised Me refined as rotating group:
 C15(H15A,H15B,H15C), C30(H30A,H30B,H30C), C22(H22A,H22B,H22C), C8(H8A,H8B,H8C)
;
_olex2_submission_special_instructions 'No special instructions were received'

loop_
_space_group_symop_operation_xyz
'x, y, z'
'-x+1/2, y+1/2, -z+1/2'
'-x, -y, -z'
'x-1/2, -y-1/2, z-1/2'

loop_
_atom_site_label
_atom_site_type_symbol
_atom_site_fract_x
_atom_site_fract_y
_atom_site_fract_z
_atom_site_U_iso_or_equiv
_atom_site_adp_type
_atom_site_occupancy
_atom_site_site_symmetry_order
_atom_site_calc_flag
_atom_site_refinement_flags_posn
_atom_site_refinement_flags_adp
_atom_site_refinement_flags_occupancy
_atom_site_disorder_assembly
_atom_site_disorder_group
Er1 Er 0.40975(2) 0.25173(2) 0.51899(2) 0.03963(7) Uani 1 1 d . . . . .
Ni1 Ni 0.36657(4) 0.35843(2) 0.65231(2) 0.03598(10) Uani 1 1 d . . . . .
S1 S 0.11098(9) 0.39520(4) 0.61224(4) 0.04181(19) Uani 1 1 d . . . . .
S2 S 0.61338(10) 0.35917(5) 0.71918(5) 0.0502(2) Uani 1 1 d . . . . .
O3 O 0.3195(2) 0.26726(10) 0.63053(12) 0.0381(5) Uani 1 1 d . . . . .
O1 O 0.4633(2) 0.35253(11) 0.55880(12) 0.0419(5) Uani 1 1 d . . . . .
O4 O 0.1669(3) 0.18611(11) 0.55491(13) 0.0486(6) Uani 1 1 d . . . . .
O8 O 0.5468(3) 0.19241(14) 0.43127(14) 0.0597(7) Uani 1 1 d . . . . .
O13 O 0.1854(3) 0.30084(12) 0.48003(14) 0.0535(6) Uani 1 1 d . . . . .
O5 O 0.6237(3) 0.22085(16) 0.58760(15) 0.0626(7) Uani 1 1 d . . . . .
O2 O 0.6661(3) 0.30854(15) 0.47875(14) 0.0590(7) Uani 1 1 d . . . . .
O10 O 0.3147(3) 0.18303(14) 0.42340(14) 0.0624(7) Uani 1 1 d . . . . .
O7 O 0.4611(3) 0.14896(14) 0.57266(16) 0.0651(8) Uani 1 1 d . . . . .
O11 O 0.3684(3) 0.31800(14) 0.41371(14) 0.0612(7) Uani 1 1 d . . . . .
N2 N 0.3138(3) 0.34632(12) 0.75391(14) 0.0389(6) Uani 1 1 d . . . . .
N1 N 0.3763(3) 0.45451(13) 0.64702(15) 0.0435(7) Uani 1 1 d . . . . .
N4 N 0.4368(4) 0.16860(17) 0.39892(17) 0.0563(8) Uani 1 1 d . . . . .
N5 N 0.2332(4) 0.32647(16) 0.42417(19) 0.0581(8) Uani 1 1 d . . . . .
C23 C 0.2379(4) 0.30003(16) 0.77685(17) 0.0416(8) Uani 1 1 d . . . . .
H23 H 0.224531 0.297896 0.825424 0.050 Uiso 1 1 calc R . . . .
O9 O 0.4481(4) 0.13537(17) 0.34684(18) 0.0889(11) Uani 1 1 d . . . . .
C21 C 0.1272(3) 0.19334(15) 0.62437(18) 0.0394(7) Uani 1 1 d . . . . .
C16 C 0.2099(3) 0.23815(14) 0.66266(18) 0.0355(7) Uani 1 1 d . . . . .
N3 N 0.5843(4) 0.1649(2) 0.5987(2) 0.0763(11) Uani 1 1 d . . . . .
C24 C 0.3863(4) 0.38909(16) 0.80222(18) 0.0455(8) Uani 1 1 d . . . . .
O12 O 0.1549(4) 0.35701(18) 0.3838(2) 0.0980(12) Uani 1 1 d . . . . .
C1 C 0.5707(3) 0.39286(17) 0.54319(17) 0.0436(8) Uani 1 1 d . . . . .
C29 C 0.5328(4) 0.40061(17) 0.78996(19) 0.0475(8) Uani 1 1 d . . . . .
C17 C 0.1714(4) 0.25092(14) 0.73305(19) 0.0387(7) Uani 1 1 d . . . . .
C9 C 0.2615(4) 0.48791(16) 0.6799(2) 0.0490(9) Uani 1 1 d . . . . .
C7 C 0.4710(4) 0.48458(17) 0.6115(2) 0.0521(9) Uani 1 1 d . . . . .
H7 H 0.469213 0.528787 0.613420 0.063 Uiso 1 1 calc R . . . .
C6 C 0.6807(4) 0.3711(2) 0.49904(19) 0.0514(9) Uani 1 1 d . . . . .
C20 C 0.0123(4) 0.16108(16) 0.6544(2) 0.0499(9) Uani 1 1 d . . . . .
H20 H -0.042273 0.131920 0.627553 0.060 Uiso 1 1 calc R . . . .
C10 C 0.2824(6) 0.54119(19) 0.7218(3) 0.0718(13) Uani 1 1 d . . . . .
H10 H 0.375250 0.558419 0.728835 0.086 Uiso 1 1 calc R . . . .
C25 C 0.3176(5) 0.42073(19) 0.8558(2) 0.0613(11) Uani 1 1 d . . . . .
H25 H 0.220358 0.412509 0.864857 0.074 Uiso 1 1 calc R . . . .
C14 C 0.1226(4) 0.46155(17) 0.66977(19) 0.0487(9) Uani 1 1 d . . . . .
C18 C 0.0577(4) 0.21567(17) 0.7632(2) 0.0492(9) Uani 1 1 d . . . . .
H18 H 0.036256 0.222244 0.810484 0.059 Uiso 1 1 calc R . . . .
C2 C 0.5802(4) 0.45557(18) 0.5686(2) 0.0496(9) Uani 1 1 d . . . . .
O6 O 0.6601(4) 0.1272(2) 0.6321(3) 0.157(2) Uani 1 1 d . . . . .
C28 C 0.6099(5) 0.44502(19) 0.8306(2) 0.0636(11) Uani 1 1 d . . . . .
H28 H 0.707604 0.453015 0.822481 0.076 Uiso 1 1 calc R . . . .
C15 C -0.0470(4) 0.35395(19) 0.6434(2) 0.0551(10) Uani 1 1 d . . . . .
H15A H -0.041809 0.352124 0.694265 0.083 Uiso 1 1 calc GR . . . .
H15B H -0.049394 0.311523 0.624527 0.083 Uiso 1 1 calc GR . . . .
H15C H -0.133820 0.376246 0.627966 0.083 Uiso 1 1 calc GR . . . .
C30 C 0.6382(5) 0.2803(2) 0.7562(2) 0.0674(12) Uani 1 1 d . . . . .
H30A H 0.695217 0.283030 0.799820 0.101 Uiso 1 1 calc GR . . . .
H30B H 0.687828 0.253969 0.723250 0.101 Uiso 1 1 calc GR . . . .
H30C H 0.544686 0.262100 0.765334 0.101 Uiso 1 1 calc GR . . . .
C13 C 0.0041(5) 0.4900(2) 0.7005(3) 0.0730(13) Uani 1 1 d . . . . .
H13 H -0.089338 0.473494 0.693135 0.088 Uiso 1 1 calc R . . . .
C19 C -0.0207(4) 0.17234(17) 0.7242(2) 0.0549(10) Uani 1 1 d . . . . .
H19 H -0.096568 0.150271 0.744530 0.066 Uiso 1 1 calc R . . . .
C3 C 0.6970(4) 0.4950(2) 0.5480(3) 0.0658(13) Uani 1 1 d . . . . .
H3 H 0.702782 0.536688 0.564310 0.079 Uiso 1 1 calc R . . . .
C11 C 0.1646(7) 0.5685(2) 0.7532(3) 0.0968(18) Uani 1 1 d . . . . .
H11 H 0.178028 0.604258 0.781768 0.116 Uiso 1 1 calc R . . . .
C22 C 0.0753(6) 0.1458(3) 0.5117(3) 0.0879(17) Uani 1 1 d . . . . .
H22A H 0.085899 0.102545 0.527465 0.132 Uiso 1 1 calc GR . . . .
H22B H 0.102977 0.148894 0.463192 0.132 Uiso 1 1 calc GR . . . .
H22C H -0.024509 0.158769 0.515263 0.132 Uiso 1 1 calc GR . . . .
C5 C 0.7943(4) 0.4100(2) 0.4793(2) 0.0669(13) Uani 1 1 d . . . . .
H5 H 0.865164 0.394812 0.449615 0.080 Uiso 1 1 calc R . . . .
C4 C 0.8006(4) 0.4724(3) 0.5047(3) 0.0766(15) Uani 1 1 d . . . . .
H4 H 0.876526 0.498789 0.491807 0.092 Uiso 1 1 calc R . . . .
C12 C 0.0268(7) 0.5434(3) 0.7424(3) 0.0972(18) Uani 1 1 d . . . . .
H12 H -0.051947 0.562517 0.763672 0.117 Uiso 1 1 calc R . . . .
C27 C 0.5400(6) 0.4772(2) 0.8833(3) 0.0774(14) Uani 1 1 d . . . . .
H27 H 0.590760 0.507450 0.910409 0.093 Uiso 1 1 calc R . . . .
C26 C 0.3970(7) 0.4652(2) 0.8960(2) 0.0807(15) Uani 1 1 d . . . . .
H26 H 0.351959 0.487056 0.932056 0.097 Uiso 1 1 calc R . . . .
C8 C 0.7965(5) 0.2784(3) 0.4557(3) 0.0880(16) Uani 1 1 d . . . . .
H8A H 0.813903 0.290836 0.407791 0.132 Uiso 1 1 calc GR . . . .
H8B H 0.785171 0.233010 0.457883 0.132 Uiso 1 1 calc GR . . . .
H8C H 0.877679 0.291066 0.486007 0.132 Uiso 1 1 calc GR . . . .
O1W O 0.4302(18) -0.0023(9) 0.4826(9) 0.232(9) Uani 0.5 1 d . . P . .

loop_
_atom_site_aniso_label
_atom_site_aniso_U_11
_atom_site_aniso_U_22
_atom_site_aniso_U_33
_atom_site_aniso_U_23
_atom_site_aniso_U_13
_atom_site_aniso_U_12
Er1 0.03549(10) 0.05653(11) 0.02717(9) -0.00317(6) 0.00530(6) 0.00102(6)
Ni1 0.0400(2) 0.0394(2) 0.0289(2) 0.00145(17) 0.00619(17) -0.00738(17)
S1 0.0389(4) 0.0493(5) 0.0371(4) 0.0001(4) 0.0006(3) -0.0014(4)
S2 0.0403(5) 0.0667(6) 0.0433(5) 0.0032(4) -0.0008(4) 0.0000(4)
O3 0.0400(13) 0.0422(12) 0.0331(12) -0.0026(10) 0.0142(10) -0.0094(9)
O1 0.0371(12) 0.0561(14) 0.0330(12) 0.0037(10) 0.0089(10) -0.0142(10)
O4 0.0486(14) 0.0528(14) 0.0447(14) -0.0098(11) 0.0063(11) -0.0151(11)
O8 0.0457(15) 0.087(2) 0.0473(15) -0.0167(14) 0.0075(12) -0.0014(13)
O13 0.0434(14) 0.0644(16) 0.0527(16) 0.0002(13) 0.0038(12) 0.0024(12)
O5 0.0504(16) 0.086(2) 0.0512(16) 0.0148(16) -0.0049(13) -0.0093(15)
O2 0.0364(14) 0.094(2) 0.0469(15) 0.0020(14) 0.0118(11) -0.0060(13)
O10 0.0444(15) 0.091(2) 0.0527(16) -0.0211(15) 0.0086(13) -0.0008(14)
O7 0.0496(16) 0.0712(18) 0.074(2) 0.0124(15) -0.0021(14) -0.0012(13)
O11 0.0586(18) 0.085(2) 0.0402(14) 0.0082(14) 0.0051(12) 0.0002(14)
N2 0.0443(16) 0.0407(15) 0.0320(14) 0.0000(12) 0.0061(12) -0.0009(12)
N1 0.0455(16) 0.0417(15) 0.0424(16) 0.0065(13) -0.0090(13) -0.0069(13)
N4 0.055(2) 0.074(2) 0.0406(18) -0.0134(16) 0.0114(15) -0.0026(16)
N5 0.057(2) 0.061(2) 0.055(2) 0.0005(17) -0.0108(17) 0.0017(16)
C23 0.0456(19) 0.050(2) 0.0299(17) 0.0020(15) 0.0114(14) 0.0038(15)
O9 0.077(2) 0.119(3) 0.072(2) -0.052(2) 0.0263(17) -0.0149(19)
C21 0.0387(18) 0.0382(17) 0.0417(19) 0.0015(14) 0.0071(14) -0.0007(13)
C16 0.0339(17) 0.0362(16) 0.0371(18) 0.0051(13) 0.0105(14) -0.0004(12)
N3 0.048(2) 0.106(3) 0.074(3) 0.036(2) -0.0065(19) -0.002(2)
C24 0.061(2) 0.0439(19) 0.0312(17) -0.0022(15) -0.0023(16) 0.0049(16)
O12 0.089(2) 0.107(3) 0.096(3) 0.035(2) -0.031(2) 0.017(2)
C1 0.0327(17) 0.062(2) 0.0358(18) 0.0205(16) -0.0037(14) -0.0128(15)
C29 0.054(2) 0.047(2) 0.0403(19) 0.0020(16) -0.0085(16) 0.0015(16)
C17 0.0387(18) 0.0407(18) 0.0374(19) 0.0059(14) 0.0106(14) -0.0014(13)
C9 0.059(2) 0.0405(19) 0.046(2) -0.0006(16) -0.0077(17) 0.0032(16)
C7 0.055(2) 0.0420(19) 0.058(2) 0.0169(17) -0.0166(19) -0.0113(16)
C6 0.0342(19) 0.084(3) 0.0363(19) 0.0213(19) -0.0003(15) -0.0090(17)
C20 0.043(2) 0.0410(19) 0.066(3) -0.0007(17) 0.0092(18) -0.0094(15)
C10 0.085(3) 0.048(2) 0.081(3) -0.012(2) -0.018(3) 0.004(2)
C25 0.079(3) 0.064(2) 0.042(2) -0.0110(19) 0.005(2) 0.007(2)
C14 0.054(2) 0.047(2) 0.045(2) -0.0039(16) -0.0030(17) 0.0069(16)
C18 0.053(2) 0.051(2) 0.046(2) 0.0085(17) 0.0213(17) 0.0012(17)
C2 0.0392(19) 0.059(2) 0.050(2) 0.0250(18) -0.0080(16) -0.0113(16)
O6 0.080(3) 0.163(4) 0.222(6) 0.130(4) -0.054(3) -0.020(3)
C28 0.073(3) 0.054(2) 0.062(3) 0.001(2) -0.025(2) -0.005(2)
C15 0.038(2) 0.066(2) 0.062(2) 0.010(2) 0.0018(17) -0.0022(17)
C30 0.074(3) 0.071(3) 0.057(3) 0.000(2) -0.009(2) 0.024(2)
C13 0.064(3) 0.073(3) 0.082(3) -0.021(2) 0.001(2) 0.018(2)
C19 0.048(2) 0.049(2) 0.069(3) 0.0092(19) 0.0238(19) -0.0088(17)
C3 0.048(2) 0.064(3) 0.084(3) 0.038(2) -0.019(2) -0.0213(19)
C11 0.120(5) 0.063(3) 0.105(4) -0.037(3) -0.018(4) 0.018(3)
C22 0.094(4) 0.108(4) 0.063(3) -0.026(3) 0.013(3) -0.056(3)
C5 0.036(2) 0.108(4) 0.057(3) 0.037(3) 0.0032(18) -0.011(2)
C4 0.034(2) 0.108(4) 0.087(3) 0.058(3) -0.009(2) -0.022(2)
C12 0.100(4) 0.088(4) 0.103(4) -0.038(3) 0.002(3) 0.036(3)
C27 0.105(4) 0.054(3) 0.071(3) -0.017(2) -0.030(3) 0.005(3)
C26 0.120(5) 0.068(3) 0.053(3) -0.025(2) -0.010(3) 0.019(3)
C8 0.041(2) 0.144(5) 0.080(3) -0.040(3) 0.014(2) -0.005(3)
O1W 0.30(3) 0.238(13) 0.160(15) -0.006(12) 0.031(14) 0.158(19)

loop_
_atom_type_symbol
_atom_type_description
_atom_type_scat_dispersion_real
_atom_type_scat_dispersion_imag
_atom_type_scat_source
C C 0.0033 0.0016 'International Tables Vol C Tables 4.2.6.8 and 6.1.1.4'
H H 0.0000 0.0000 'International Tables Vol C Tables 4.2.6.8 and 6.1.1.4'
Er Er -0.2586 4.9576 'International Tables Vol C Tables 4.2.6.8 and 6.1.1.4'
N N 0.0061 0.0033 'International Tables Vol C Tables 4.2.6.8 and 6.1.1.4'
Ni Ni 0.3393 1.1124 'International Tables Vol C Tables 4.2.6.8 and 6.1.1.4'
O O 0.0106 0.0060 'International Tables Vol C Tables 4.2.6.8 and 6.1.1.4'
S S 0.1246 0.1234 'International Tables Vol C Tables 4.2.6.8 and 6.1.1.4'

loop_
_geom_angle_atom_site_label_1
_geom_angle_atom_site_label_2
_geom_angle_atom_site_label_3
_geom_angle
_geom_angle_site_symmetry_1
_geom_angle_site_symmetry_3
_geom_angle_publ_flag
O3 Er1 O4 61.49(7) . . ?
O3 Er1 O8 153.42(9) . . ?
O3 Er1 O13 83.50(9) . . ?
O3 Er1 O5 81.94(9) . . ?
O3 Er1 O2 121.61(8) . . ?
O3 Er1 O10 128.67(8) . . ?
O3 Er1 O7 79.40(9) . . ?
O3 Er1 O11 127.53(9) . . ?
O3 Er1 N5 106.29(9) . . ?
O3 Er1 N3 79.71(10) . . ?
O1 Er1 O3 69.58(7) . . ?
O1 Er1 O4 123.56(7) . . ?
O1 Er1 O8 125.52(8) . . ?
O1 Er1 O13 82.75(9) . . ?
O1 Er1 O5 84.95(10) . . ?
O1 Er1 O2 61.16(8) . . ?
O1 Er1 O10 148.49(9) . . ?
O1 Er1 O7 130.52(10) . . ?
O1 Er1 O11 76.41(9) . . ?
O1 Er1 N5 78.82(9) . . ?
O1 Er1 N3 108.18(11) . . ?
O4 Er1 O2 175.09(8) . . ?
O4 Er1 N5 89.10(9) . . ?
O4 Er1 N3 89.59(10) . . ?
O8 Er1 O4 110.70(8) . . ?
O8 Er1 O2 64.75(9) . . ?
O8 Er1 N5 98.63(10) . . ?
O8 Er1 N3 74.73(11) . . ?
O13 Er1 O4 66.03(8) . . ?
O13 Er1 O8 117.86(9) . . ?
O13 Er1 O5 163.51(10) . . ?
O13 Er1 O2 117.32(9) . . ?
O13 Er1 O10 75.45(9) . . ?
O13 Er1 O7 131.63(9) . . ?
O13 Er1 O11 53.01(9) . . ?
O13 Er1 N5 26.45(9) . . ?
O13 Er1 N3 155.00(10) . . ?
O5 Er1 O4 112.85(9) . . ?
O5 Er1 O8 78.34(10) . . ?
O5 Er1 O2 65.08(9) . . ?
O5 Er1 O10 120.03(10) . . ?
O5 Er1 O7 52.51(10) . . ?
O5 Er1 O11 133.78(10) . . ?
O5 Er1 N5 157.60(10) . . ?
O5 Er1 N3 26.12(10) . . ?
O2 Er1 N5 93.38(9) . . ?
O2 Er1 N3 87.38(10) . . ?
O10 Er1 O4 67.18(8) . . ?
O10 Er1 O8 51.71(9) . . ?
O10 Er1 O2 109.63(8) . . ?
O10 Er1 N5 71.49(10) . . ?
O10 Er1 N3 101.00(12) . . ?
O7 Er1 O4 66.01(9) . . ?
O7 Er1 O8 74.49(10) . . ?
O7 Er1 O2 110.18(9) . . ?
O7 Er1 O10 80.84(10) . . ?
O7 Er1 O11 150.36(10) . . ?
O7 Er1 N5 148.52(10) . . ?
O7 Er1 N3 26.39(10) . . ?
O11 Er1 O4 112.73(9) . . ?
O11 Er1 O8 79.02(10) . . ?
O11 Er1 O2 68.87(9) . . ?
O11 Er1 O10 72.34(11) . . ?
O11 Er1 N5 26.57(9) . . ?
O11 Er1 N3 150.33(11) . . ?
N3 Er1 N5 172.26(11) . . ?
S1 Ni1 Er1 96.34(2) . . ?
S2 Ni1 Er1 104.16(3) . . ?
S2 Ni1 S1 158.76(3) . . ?
O3 Ni1 Er1 41.25(6) . . ?
O3 Ni1 S1 92.30(7) . . ?
O3 Ni1 S2 106.73(7) . . ?
O3 Ni1 O1 81.92(9) . . ?
O3 Ni1 N2 90.97(10) . . ?
O3 Ni1 N1 162.50(11) . . ?
O1 Ni1 Er1 40.78(6) . . ?
O1 Ni1 S1 100.85(7) . . ?
O1 Ni1 S2 91.31(7) . . ?
O1 Ni1 N2 163.68(11) . . ?
O1 Ni1 N1 89.82(11) . . ?
N2 Ni1 Er1 131.28(8) . . ?
N2 Ni1 S1 94.06(8) . . ?
N2 Ni1 S2 76.63(8) . . ?
N2 Ni1 N1 100.71(11) . . ?
N1 Ni1 Er1 127.92(8) . . ?
N1 Ni1 S1 74.05(8) . . ?
N1 Ni1 S2 88.77(8) . . ?
C14 S1 Ni1 91.28(12) . . ?
C14 S1 C15 102.15(19) . . ?
C15 S1 Ni1 119.78(13) . . ?
C29 S2 Ni1 89.38(12) . . ?
C29 S2 C30 102.02(19) . . ?
C30 S2 Ni1 106.41(16) . . ?
Ni1 O3 Er1 103.90(9) . . ?
C16 O3 Er1 130.3(2) . . ?
C16 O3 Ni1 120.22(19) . . ?
Ni1 O1 Er1 104.40(9) . . ?
C1 O1 Er1 131.5(2) . . ?
C1 O1 Ni1 120.4(2) . . ?
C21 O4 Er1 115.22(18) . . ?
C21 O4 C22 115.9(3) . . ?
C22 O4 Er1 128.8(2) . . ?
N4 O8 Er1 96.2(2) . . ?
N5 O13 Er1 96.8(2) . . ?
N3 O5 Er1 96.2(2) . . ?
C6 O2 Er1 114.3(2) . . ?
C6 O2 C8 115.7(3) . . ?
C8 O2 Er1 128.2(3) . . ?
N4 O10 Er1 96.6(2) . . ?
N3 O7 Er1 94.8(2) . . ?
N5 O11 Er1 94.4(2) . . ?
C23 N2 Ni1 124.8(2) . . ?
C23 N2 C24 120.6(3) . . ?
C24 N2 Ni1 114.0(2) . . ?
C9 N1 Ni1 115.8(2) . . ?
C7 N1 Ni1 123.3(3) . . ?
C7 N1 C9 120.6(3) . . ?
O8 N4 Er1 57.94(17) . . ?
O8 N4 O10 115.5(3) . . ?
O10 N4 Er1 57.59(17) . . ?
O9 N4 Er1 177.8(3) . . ?
O9 N4 O8 122.0(3) . . ?
O9 N4 O10 122.5(3) . . ?
O13 N5 Er1 56.74(17) . . ?
O11 N5 Er1 59.02(18) . . ?
O11 N5 O13 115.7(3) . . ?
O12 N5 Er1 178.1(3) . . ?
O12 N5 O13 122.0(4) . . ?
O12 N5 O11 122.3(4) . . ?
N2 C23 H23 117.5 . . ?
N2 C23 C17 125.0(3) . . ?
C17 C23 H23 117.5 . . ?
O4 C21 C16 114.1(3) . . ?
O4 C21 C20 124.2(3) . . ?
C20 C21 C16 121.6(3) . . ?
O3 C16 C21 118.5(3) . . ?
O3 C16 C17 123.8(3) . . ?
C21 C16 C17 117.8(3) . . ?
O5 N3 Er1 57.66(19) . . ?
O5 N3 O7 116.4(3) . . ?
O7 N3 Er1 58.8(2) . . ?
O6 N3 Er1 179.1(5) . . ?
O6 N3 O5 122.4(4) . . ?
O6 N3 O7 121.2(4) . . ?
C29 C24 N2 115.7(3) . . ?
C25 C24 N2 123.8(4) . . ?
C25 C24 C29 120.4(4) . . ?
O1 C1 C6 118.2(3) . . ?
O1 C1 C2 123.8(3) . . ?
C2 C1 C6 118.0(3) . . ?
C24 C29 S2 118.0(3) . . ?
C28 C29 S2 121.9(3) . . ?
C28 C29 C24 120.1(4) . . ?
C16 C17 C23 124.0(3) . . ?
C16 C17 C18 119.5(3) . . ?
C18 C17 C23 116.5(3) . . ?
C10 C9 N1 124.0(4) . . ?
C10 C9 C14 120.5(4) . . ?
C14 C9 N1 115.4(3) . . ?
N1 C7 H7 117.2 . . ?
N1 C7 C2 125.5(3) . . ?
C2 C7 H7 117.2 . . ?
O2 C6 C1 114.3(3) . . ?
O2 C6 C5 123.8(4) . . ?
C5 C6 C1 121.9(4) . . ?
C21 C20 H20 120.0 . . ?
C19 C20 C21 120.0(3) . . ?
C19 C20 H20 120.0 . . ?
C9 C10 H10 120.3 . . ?
C11 C10 C9 119.3(5) . . ?
C11 C10 H10 120.3 . . ?
C24 C25 H25 120.7 . . ?
C24 C25 C26 118.6(4) . . ?
C26 C25 H25 120.7 . . ?
C9 C14 S1 115.6(3) . . ?
C13 C14 S1 124.5(3) . . ?
C13 C14 C9 119.8(4) . . ?
C17 C18 H18 119.5 . . ?
C19 C18 C17 121.0(3) . . ?
C19 C18 H18 119.5 . . ?
C1 C2 C7 123.5(3) . . ?
C1 C2 C3 119.5(4) . . ?
C3 C2 C7 116.9(4) . . ?
C29 C28 H28 120.4 . . ?
C27 C28 C29 119.2(4) . . ?
C27 C28 H28 120.4 . . ?
S1 C15 H15A 109.5 . . ?
S1 C15 H15B 109.5 . . ?
S1 C15 H15C 109.5 . . ?
H15A C15 H15B 109.5 . . ?
H15A C15 H15C 109.5 . . ?
H15B C15 H15C 109.5 . . ?
S2 C30 H30A 109.5 . . ?
S2 C30 H30B 109.5 . . ?
S2 C30 H30C 109.5 . . ?
H30A C30 H30B 109.5 . . ?
H30A C30 H30C 109.5 . . ?
H30B C30 H30C 109.5 . . ?
C14 C13 H13 120.5 . . ?
C12 C13 C14 119.0(5) . . ?
C12 C13 H13 120.5 . . ?
C20 C19 H19 120.0 . . ?
C18 C19 C20 120.0(3) . . ?
C18 C19 H19 120.0 . . ?
C2 C3 H3 119.6 . . ?
C4 C3 C2 120.7(4) . . ?
C4 C3 H3 119.6 . . ?
C10 C11 H11 119.8 . . ?
C10 C11 C12 120.4(5) . . ?
C12 C11 H11 119.8 . . ?
O4 C22 H22A 109.5 . . ?
O4 C22 H22B 109.5 . . ?
O4 C22 H22C 109.5 . . ?
H22A C22 H22B 109.5 . . ?
H22A C22 H22C 109.5 . . ?
H22B C22 H22C 109.5 . . ?
C6 C5 H5 120.5 . . ?
C6 C5 C4 119.0(4) . . ?
C4 C5 H5 120.5 . . ?
C3 C4 C5 120.8(4) . . ?
C3 C4 H4 119.6 . . ?
C5 C4 H4 119.6 . . ?
C13 C12 H12 119.5 . . ?
C11 C12 C13 120.9(5) . . ?
C11 C12 H12 119.5 . . ?
C28 C27 H27 119.7 . . ?
C26 C27 C28 120.7(4) . . ?
C26 C27 H27 119.7 . . ?
C25 C26 H26 119.5 . . ?
C27 C26 C25 121.0(4) . . ?
C27 C26 H26 119.5 . . ?
O2 C8 H8A 109.5 . . ?
O2 C8 H8B 109.5 . . ?
O2 C8 H8C 109.5 . . ?
H8A C8 H8B 109.5 . . ?
H8A C8 H8C 109.5 . . ?
H8B C8 H8C 109.5 . . ?

loop_
_geom_bond_atom_site_label_1
_geom_bond_atom_site_label_2
_geom_bond_distance
_geom_bond_site_symmetry_2
_geom_bond_publ_flag
Er1 O3 2.312(2) . ?
Er1 O1 2.295(2) . ?
Er1 O4 2.725(2) . ?
Er1 O8 2.454(2) . ?
Er1 O13 2.394(2) . ?
Er1 O5 2.401(3) . ?
Er1 O2 2.767(2) . ?
Er1 O10 2.446(3) . ?
Er1 O7 2.424(3) . ?
Er1 O11 2.444(3) . ?
Er1 N5 2.843(3) . ?
Er1 N3 2.825(4) . ?
Ni1 S1 2.5562(10) . ?
Ni1 S2 2.5512(10) . ?
Ni1 O3 2.004(2) . ?
Ni1 O1 2.007(2) . ?
Ni1 N2 2.010(3) . ?
Ni1 N1 2.024(3) . ?
S1 C14 1.768(4) . ?
S1 C15 1.805(4) . ?
S2 C29 1.777(4) . ?
S2 C30 1.810(4) . ?
O3 C16 1.340(4) . ?
O1 C1 1.340(4) . ?
O4 C21 1.381(4) . ?
O4 C22 1.429(5) . ?
O8 N4 1.263(4) . ?
O13 N5 1.275(4) . ?
O5 N3 1.251(5) . ?
O2 C6 1.375(5) . ?
O2 C8 1.435(5) . ?
O10 N4 1.263(4) . ?
O7 N3 1.260(4) . ?
O11 N5 1.275(4) . ?
N2 C23 1.281(4) . ?
N2 C24 1.427(4) . ?
N1 C9 1.425(5) . ?
N1 C7 1.283(4) . ?
N4 O9 1.213(4) . ?
N5 O12 1.212(4) . ?
C23 H23 0.9300 . ?
C23 C17 1.443(5) . ?
C21 C16 1.395(5) . ?
C21 C20 1.391(5) . ?
C16 C17 1.412(5) . ?
N3 O6 1.215(5) . ?
C24 C29 1.393(5) . ?
C24 C25 1.381(5) . ?
C1 C6 1.408(5) . ?
C1 C2 1.404(5) . ?
C29 C28 1.385(5) . ?
C17 C18 1.415(5) . ?
C9 C10 1.381(5) . ?
C9 C14 1.395(5) . ?
C7 H7 0.9300 . ?
C7 C2 1.444(5) . ?
C6 C5 1.385(5) . ?
C20 H20 0.9300 . ?
C20 C19 1.383(5) . ?
C10 H10 0.9300 . ?
C10 C11 1.376(7) . ?
C25 H25 0.9300 . ?
C25 C26 1.393(6) . ?
C14 C13 1.387(5) . ?
C18 H18 0.9300 . ?
C18 C19 1.360(5) . ?
C2 C3 1.419(5) . ?
C28 H28 0.9300 . ?
C28 C27 1.379(6) . ?
C15 H15A 0.9600 . ?
C15 H15B 0.9600 . ?
C15 H15C 0.9600 . ?
C30 H30A 0.9600 . ?
C30 H30B 0.9600 . ?
C30 H30C 0.9600 . ?
C13 H13 0.9300 . ?
C13 C12 1.384(7) . ?
C19 H19 0.9300 . ?
C3 H3 0.9300 . ?
C3 C4 1.361(7) . ?
C11 H11 0.9300 . ?
C11 C12 1.378(8) . ?
C22 H22A 0.9600 . ?
C22 H22B 0.9600 . ?
C22 H22C 0.9600 . ?
C5 H5 0.9300 . ?
C5 C4 1.395(7) . ?
C4 H4 0.9300 . ?
C12 H12 0.9300 . ?
C27 H27 0.9300 . ?
C27 C26 1.364(7) . ?
C26 H26 0.9300 . ?
C8 H8A 0.9600 . ?
C8 H8B 0.9600 . ?
C8 H8C 0.9600 . ?
O1W O1W 1.42(3) 3_656 ?
